data_4001290
loop_
_publ_author_name
'Jin, Geng Bang'
'Choi, Eun Sang'
'Guertin, Robert P.'
'Brooks, James S.'
'Bray, Travis H.'
'Booth, Corwin H.'
'Albrecht-Schmitt, Thomas E.'

_publ_section_title
;
 Syntheses, Structure, Magnetism, and Optical Properties of the Ordered
 Mixed-Lanthanide Sulfides \g-LnLn&#x2018;S3(Ln = La, Ce; Ln&#x2018; = Er,
 Tm, Yb)
;
_journal_issue 3
_journal_name_full 'Chemistry of Materials'
_journal_page_first 567
_journal_paper_doi 10.1021/cm062349c
_journal_volume 19
_journal_year 2007
_chemical_formula_moiety 'Ce3 Er3 S9'
_chemical_formula_sum 'Ce3 Er3 S9'
_chemical_formula_weight 1210.68
_chemical_name_common 'cerium erbium sulfide'
_chemical_name_systematic
; 
 ? 
;
_space_group_IT_number 62
_symmetry_cell_setting orthorhombic
_symmetry_space_group_name_Hall '-P 2ac 2n'
_symmetry_space_group_name_H-M 'P n m a'
_atom_sites_solution_hydrogens geom
_atom_sites_solution_primary direct
_atom_sites_solution_secondary difmap
_audit_creation_method SHELXL-97
_cell_angle_alpha 90.00
_cell_angle_beta 90.00
_cell_angle_gamma 90.00
_cell_formula_units_Z 4
_cell_length_a 16.4891(9)
_cell_length_b 3.9705(2)
_cell_length_c 21.1266(11)
_cell_measurement_reflns_used 14207
_cell_measurement_temperature 193(2)
_cell_measurement_theta_max 28.31
_cell_measurement_theta_min 1.57
_cell_volume 1383.16(13)
_computing_cell_refinement 'SMART SAINT'
_computing_data_collection SMART
_computing_data_reduction SAINT
_computing_molecular_graphics 'SHELXP-97 (Sheldrick, 1997)'
_computing_publication_material 'SHELCIF-97 (Sheldrick, 2000)'
_computing_structure_refinement 'SHELXL-97 (Sheldrick, 1997)'
_computing_structure_solution 'SHELXS-97 (Sheldrick, 1990)'
_diffrn_ambient_temperature 193(2)
_diffrn_detector_area_resol_mean 0
_diffrn_measured_fraction_theta_full 0.999
_diffrn_measured_fraction_theta_max 0.999
_diffrn_measurement_device_type 'Bruker APEX'
_diffrn_measurement_method '0.3 wide w/ exposures'
_diffrn_radiation_monochromator graphite
_diffrn_radiation_source 'fine-focus sealed tube'
_diffrn_radiation_type MoK\a
_diffrn_radiation_wavelength 0.71073
_diffrn_reflns_av_R_equivalents 0.0390
_diffrn_reflns_av_sigmaI/netI 0.0281
_diffrn_reflns_limit_h_max 22
_diffrn_reflns_limit_h_min -21
_diffrn_reflns_limit_k_max 5
_diffrn_reflns_limit_k_min -5
_diffrn_reflns_limit_l_max 28
_diffrn_reflns_limit_l_min -27
_diffrn_reflns_number 13744
_diffrn_reflns_theta_full 28.31
_diffrn_reflns_theta_max 28.31
_diffrn_reflns_theta_min 1.57
_diffrn_standards_decay_% 0
_diffrn_standards_interval_count na
_diffrn_standards_interval_time na
_diffrn_standards_number na
_exptl_absorpt_coefficient_mu 28.974
_exptl_absorpt_correction_T_max 0.53462
_exptl_absorpt_correction_T_min 0.12140
_exptl_absorpt_correction_type numerical
_exptl_absorpt_process_details SADABS
_exptl_crystal_colour black
_exptl_crystal_density_diffrn 5.814
_exptl_crystal_density_meas ?
_exptl_crystal_density_method 'not measured'
_exptl_crystal_description prism
_exptl_crystal_F_000 2088
_exptl_crystal_size_max 0.480
_exptl_crystal_size_mid 0.028
_exptl_crystal_size_min 0.022
_refine_diff_density_max 1.995
_refine_diff_density_min -3.653
_refine_diff_density_rms 0.644
_refine_ls_extinction_coef 0.00042(3)
_refine_ls_extinction_expression Fc^*^=kFc[1+0.001xFc^2^\l^3^/sin(2\q)]^-1/4^
_refine_ls_extinction_method SHELXL
_refine_ls_goodness_of_fit_ref 1.108
_refine_ls_hydrogen_treatment mixed
_refine_ls_matrix_type full
_refine_ls_number_parameters 92
_refine_ls_number_reflns 1972
_refine_ls_number_restraints 0
_refine_ls_restrained_S_all 1.108
_refine_ls_R_factor_all 0.0292
_refine_ls_R_factor_gt 0.0270
_refine_ls_shift/su_max 0.001
_refine_ls_shift/su_mean 0.000
_refine_ls_structure_factor_coef Fsqd
_refine_ls_weighting_details 'calc w=1/[\s^2^(Fo^2^)+(0.0167P)^2^+38.0362P] where P=(Fo^2^+2Fc^2^)/3'
_refine_ls_weighting_scheme calc
_refine_ls_wR_factor_gt 0.0667
_refine_ls_wR_factor_ref 0.0675
_reflns_number_gt 1850
_reflns_number_total 1972
_reflns_threshold_expression >2sigma(I)
_cod_data_source_file cm062349csi20061002_094109.cif
_cod_data_source_block face
_cod_depositor_comments
;
The following automatic conversions were performed:

'_exptl_crystal_density_meas' value 'nm' was changed to '?' - the
value is perceived as not measured.

Automatic conversion script
Id: cif_fix_values 3008 2015-01-20 13:52:24Z robertas 
;
_cod_original_sg_symbol_H-M Pnma
_cod_database_code 4001290

loop_
_symmetry_equiv_pos_as_xyz
'x, y, z'
'-x+1/2, -y, z+1/2'
'-x, y+1/2, -z'
'x+1/2, -y+1/2, -z+1/2'
'-x, -y, -z'
'x-1/2, y, -z-1/2'
'x, -y-1/2, z'
'-x-1/2, y-1/2, z-1/2'

loop_
_atom_site_label
_atom_site_type_symbol
_atom_site_fract_x
_atom_site_fract_y
_atom_site_fract_z
_atom_site_U_iso_or_equiv
_atom_site_adp_type
_atom_site_occupancy
_atom_site_symmetry_multiplicity
_atom_site_calc_flag
_atom_site_refinement_flags
Ce1 Ce 0.16320(4) 0.2500 0.24497(3) 0.00985(13) Uani 1 2 d S
Ce2 Ce -0.17069(3) 0.2500 0.41323(2) 0.00574(12) Uani 1 2 d S
Ce3 Ce -0.19438(3) -0.2500 0.07904(3) 0.00776(13) Uani 1 2 d S
Er1 Er 0.06675(3) 0.2500 0.42082(2) 0.00736(11) Uani 1 2 d S
Er2 Er -0.09466(3) -0.2500 0.24859(2) 0.01329(13) Uani 1 2 d S
Er3 Er 0.05618(3) -0.2500 0.06996(2) 0.01060(12) Uani 1 2 d S
S1 S -0.03849(15) 0.2500 0.31747(11) 0.0089(5) Uani 1 2 d S
S2 S 0.21046(15) 0.2500 0.48398(11) 0.0083(4) Uani 1 2 d S
S3 S 0.04481(15) 0.2500 0.55329(12) 0.0084(4) Uani 1 2 d S
S4 S -0.18123(16) -0.7500 0.18252(12) 0.0131(5) Uani 1 2 d S
S5 S 0.06159(15) -0.2500 -0.05896(12) 0.0104(5) Uani 1 2 d S
S6 S 0.15914(15) -0.7500 0.06499(13) 0.0118(5) Uani 1 2 d S
S7 S -0.22812(15) -0.2500 0.32193(11) 0.0084(5) Uani 1 2 d S
S8 S 0.14657(15) -0.2500 0.35125(12) 0.0086(5) Uani 1 2 d S
S9 S 0.05555(15) -0.2500 0.19540(12) 0.0102(5) Uani 1 2 d S

loop_
_atom_site_aniso_label
_atom_site_aniso_U_11
_atom_site_aniso_U_22
_atom_site_aniso_U_33
_atom_site_aniso_U_23
_atom_site_aniso_U_13
_atom_site_aniso_U_12
Ce1 0.0117(3) 0.0061(3) 0.0118(3) 0.000 -0.0005(2) 0.000
Ce2 0.0059(2) 0.0048(2) 0.0065(2) 0.000 0.00009(18) 0.000
Ce3 0.0080(3) 0.0055(3) 0.0098(3) 0.000 -0.00063(19) 0.000
Er1 0.0074(2) 0.0071(2) 0.0076(2) 0.000 -0.00021(15) 0.000
Er2 0.0161(3) 0.0107(2) 0.0130(2) 0.000 0.00171(18) 0.000
Er3 0.0118(2) 0.0089(2) 0.0112(2) 0.000 0.00051(16) 0.000
S1 0.0109(11) 0.0080(11) 0.0078(11) 0.000 -0.0016(9) 0.000
S2 0.0072(10) 0.0091(11) 0.0085(10) 0.000 0.0006(8) 0.000
S3 0.0075(10) 0.0094(11) 0.0083(11) 0.000 0.0003(8) 0.000
S4 0.0128(12) 0.0177(14) 0.0087(11) 0.000 0.0005(9) 0.000
S5 0.0103(11) 0.0124(12) 0.0086(11) 0.000 0.0005(9) 0.000
S6 0.0061(10) 0.0099(12) 0.0196(13) 0.000 -0.0007(9) 0.000
S7 0.0079(10) 0.0089(11) 0.0082(10) 0.000 -0.0006(8) 0.000
S8 0.0085(11) 0.0077(11) 0.0098(11) 0.000 0.0000(8) 0.000
S9 0.0117(12) 0.0111(12) 0.0079(11) 0.000 0.0016(9) 0.000

loop_
_atom_type_symbol
_atom_type_description
_atom_type_scat_dispersion_real
_atom_type_scat_dispersion_imag
_atom_type_scat_source
S S 0.1246 0.1234 'International Tables Vol C Tables 4.2.6.8 and 6.1.1.4'
Ce Ce -0.2486 2.6331 'International Tables Vol C Tables 4.2.6.8 and 6.1.1.4'
Er Er -0.2586 4.9576 'International Tables Vol C Tables 4.2.6.8 and 6.1.1.4'

loop_
_geom_angle_atom_site_label_1
_geom_angle_atom_site_label_2
_geom_angle_atom_site_label_3
_geom_angle
_geom_angle_site_symmetry_1
_geom_angle_site_symmetry_3
S9 Ce1 S9 87.86(7) . 1_565
S9 Ce1 S4 136.07(4) . 6_666
S9 Ce1 S4 136.07(4) 1_565 6_666
S9 Ce1 S8 76.05(6) . .
S9 Ce1 S8 132.38(7) 1_565 .
S4 Ce1 S8 72.29(6) 6_666 .
S9 Ce1 S8 132.38(7) . 1_565
S9 Ce1 S8 76.05(6) 1_565 1_565
S4 Ce1 S8 72.29(6) 6_666 1_565
S8 Ce1 S8 82.54(6) . 1_565
S9 Ce1 S7 130.68(7) . 6_666
S9 Ce1 S7 75.00(6) 1_565 6_666
S4 Ce1 S7 74.39(6) 6_666 6_666
S8 Ce1 S7 146.67(7) . 6_666
S8 Ce1 S7 88.26(5) 1_565 6_666
S9 Ce1 S7 75.00(6) . 6_656
S9 Ce1 S7 130.68(7) 1_565 6_656
S4 Ce1 S7 74.39(6) 6_666 6_656
S8 Ce1 S7 88.26(5) . 6_656
S8 Ce1 S7 146.67(7) 1_565 6_656
S7 Ce1 S7 82.04(6) 6_666 6_656
S9 Ce1 S1 65.77(5) . .
S9 Ce1 S1 65.77(5) 1_565 .
S4 Ce1 S1 124.43(6) 6_666 .
S8 Ce1 S1 66.74(5) . .
S8 Ce1 S1 66.74(5) 1_565 .
S7 Ce1 S1 137.18(4) 6_666 .
S7 Ce1 S1 137.18(4) 6_656 .
S9 Ce1 S6 67.86(5) . 1_565
S9 Ce1 S6 67.86(5) 1_565 1_565
S4 Ce1 S6 121.86(6) 6_666 1_565
S8 Ce1 S6 138.10(3) . 1_565
S8 Ce1 S6 138.10(3) 1_565 1_565
S7 Ce1 S6 62.83(5) 6_666 1_565
S7 Ce1 S6 62.83(5) 6_656 1_565
S1 Ce1 S6 113.72(6) . 1_565
S9 Ce1 Ce1 46.07(4) . 1_545
S9 Ce1 Ce1 133.93(4) 1_565 1_545
S4 Ce1 Ce1 90.0 6_666 1_545
S8 Ce1 Ce1 48.73(3) . 1_545
S8 Ce1 Ce1 131.27(3) 1_565 1_545
S7 Ce1 Ce1 131.02(3) 6_666 1_545
S7 Ce1 Ce1 48.98(3) 6_656 1_545
S1 Ce1 Ce1 90.0 . 1_545
S6 Ce1 Ce1 90.0 1_565 1_545
S9 Ce1 Ce1 133.93(4) . 1_565
S9 Ce1 Ce1 46.07(4) 1_565 1_565
S4 Ce1 Ce1 90.0 6_666 1_565
S8 Ce1 Ce1 131.27(3) . 1_565
S8 Ce1 Ce1 48.73(3) 1_565 1_565
S7 Ce1 Ce1 48.98(3) 6_666 1_565
S7 Ce1 Ce1 131.02(3) 6_656 1_565
S1 Ce1 Ce1 90.0 . 1_565
S6 Ce1 Ce1 90.0 1_565 1_565
Ce1 Ce1 Ce1 180.00(3) 1_545 1_565
S9 Ce1 Er1 95.30(5) . .
S9 Ce1 Er1 95.30(5) 1_565 .
S4 Ce1 Er1 82.33(5) 6_666 .
S8 Ce1 Er1 43.80(3) . .
S8 Ce1 Er1 43.80(3) 1_565 .
S7 Ce1 Er1 131.50(4) 6_666 .
S7 Ce1 Er1 131.50(4) 6_656 .
S1 Ce1 Er1 42.10(4) . .
S6 Ce1 Er1 155.81(4) 1_565 .
Ce1 Ce1 Er1 90.0 1_545 .
Ce1 Ce1 Er1 90.0 1_565 .
S9 Ce1 Ce2 96.32(5) . 6_656
S9 Ce1 Ce2 96.32(5) 1_565 6_656
S4 Ce1 Ce2 81.51(5) 6_666 6_656
S8 Ce1 Ce2 129.40(4) . 6_656
S8 Ce1 Ce2 129.41(4) 1_565 6_656
S7 Ce1 Ce2 42.53(3) 6_666 6_656
S7 Ce1 Ce2 42.53(3) 6_656 6_656
S1 Ce1 Ce2 154.06(4) . 6_656
S6 Ce1 Ce2 40.35(4) 1_565 6_656
Ce1 Ce1 Ce2 90.0 1_545 6_656
Ce1 Ce1 Ce2 90.0 1_565 6_656
Er1 Ce1 Ce2 163.840(19) . 6_656
S9 Ce1 Er2 151.05(5) . 6_666
S9 Ce1 Er2 104.93(4) 1_565 6_666
S4 Ce1 Er2 38.37(4) 6_666 6_666
S8 Ce1 Er2 110.63(5) . 6_666
S8 Ce1 Er2 76.42(5) 1_565 6_666
S7 Ce1 Er2 36.09(5) 6_666 6_666
S7 Ce1 Er2 77.06(4) 6_656 6_666
S1 Ce1 Er2 143.15(3) . 6_666
S6 Ce1 Er2 92.65(4) 1_565 6_666
Ce1 Ce1 Er2 116.426(5) 1_545 6_666
Ce1 Ce1 Er2 63.576(5) 1_565 6_666
Er1 Ce1 Er2 108.916(15) . 6_666
Ce2 Ce1 Er2 57.064(11) 6_656 6_666
S9 Ce1 Er2 104.93(4) . 6_656
S9 Ce1 Er2 151.05(5) 1_565 6_656
S4 Ce1 Er2 38.37(4) 6_666 6_656
S8 Ce1 Er2 76.42(5) . 6_656
S8 Ce1 Er2 110.63(5) 1_565 6_656
S7 Ce1 Er2 77.06(4) 6_666 6_656
S7 Ce1 Er2 36.09(5) 6_656 6_656
S1 Ce1 Er2 143.15(3) . 6_656
S6 Ce1 Er2 92.65(4) 1_565 6_656
Ce1 Ce1 Er2 63.576(5) 1_545 6_656
Ce1 Ce1 Er2 116.426(5) 1_565 6_656
Er1 Ce1 Er2 108.916(15) . 6_656
Ce2 Ce1 Er2 57.064(11) 6_656 6_656
Er2 Ce1 Er2 52.850(9) 6_666 6_656
S9 Ce1 Er3 32.84(5) . .
S9 Ce1 Er3 76.40(4) 1_565 .
S4 Ce1 Er3 138.52(4) 6_666 .
S8 Ce1 Er3 106.43(4) . .
S8 Ce1 Er3 149.12(5) 1_565 .
S7 Ce1 Er3 97.84(5) 6_666 .
S7 Ce1 Er3 64.15(5) 6_656 .
S1 Ce1 Er3 89.29(4) . .
S6 Ce1 Er3 35.03(3) 1_565 .
Ce1 Ce1 Er3 64.146(5) 1_545 .
Ce1 Ce1 Er3 115.853(4) 1_565 .
Er1 Ce1 Er3 126.447(15) . .
Ce2 Ce1 Er3 67.513(12) 6_656 .
Er2 Ce1 Er3 124.455(16) 6_666 .
Er2 Ce1 Er3 100.231(11) 6_656 .
S6 Ce2 S7 77.71(6) 6_566 .
S6 Ce2 S7 77.71(6) 6_566 1_565
S7 Ce2 S7 85.46(7) . 1_565
S6 Ce2 S3 130.83(5) 6_566 5_566
S7 Ce2 S3 147.17(7) . 5_566
S7 Ce2 S3 85.95(5) 1_565 5_566
S6 Ce2 S3 130.83(5) 6_566 5_556
S7 Ce2 S3 85.95(5) . 5_556
S7 Ce2 S3 147.17(7) 1_565 5_556
S3 Ce2 S3 84.31(6) 5_566 5_556
S6 Ce2 S1 146.45(8) 6_566 .
S7 Ce2 S1 77.80(6) . .
S7 Ce2 S1 77.80(6) 1_565 .
S3 Ce2 S1 69.41(6) 5_566 .
S3 Ce2 S1 69.41(6) 5_556 .
S6 Ce2 S2 70.65(6) 6_566 5_566
S7 Ce2 S2 148.37(7) . 5_566
S7 Ce2 S2 87.57(5) 1_565 5_566
S3 Ce2 S2 62.51(6) 5_566 5_566
S3 Ce2 S2 114.99(6) 5_556 5_566
S1 Ce2 S2 130.51(5) . 5_566
S6 Ce2 S2 70.65(6) 6_566 5_556
S7 Ce2 S2 87.57(5) . 5_556
S7 Ce2 S2 148.37(7) 1_565 5_556
S3 Ce2 S2 114.99(6) 5_566 5_556
S3 Ce2 S2 62.51(6) 5_556 5_556
S1 Ce2 S2 130.51(5) . 5_556
S2 Ce2 S2 82.38(6) 5_566 5_556
S6 Ce2 Er1 168.35(6) 6_566 .
S7 Ce2 Er1 110.51(5) . .
S7 Ce2 Er1 110.51(5) 1_565 .
S3 Ce2 Er1 44.69(4) 5_566 .
S3 Ce2 Er1 44.69(4) 5_556 .
S1 Ce2 Er1 45.21(5) . .
S2 Ce2 Er1 100.83(5) 5_566 .
S2 Ce2 Er1 100.83(5) 5_556 .
S6 Ce2 Ce2 90.0 6_566 1_545
S7 Ce2 Ce2 47.27(3) . 1_545
S7 Ce2 Ce2 132.73(3) 1_565 1_545
S3 Ce2 Ce2 132.16(3) 5_566 1_545
S3 Ce2 Ce2 47.84(3) 5_556 1_545
S1 Ce2 Ce2 90.0 . 1_545
S2 Ce2 Ce2 131.19(3) 5_566 1_545
S2 Ce2 Ce2 48.81(3) 5_556 1_545
Er1 Ce2 Ce2 90.0 . 1_545
S6 Ce2 Ce2 90.000(1) 6_566 1_565
S7 Ce2 Ce2 132.73(3) . 1_565
S7 Ce2 Ce2 47.27(3) 1_565 1_565
S3 Ce2 Ce2 47.84(3) 5_566 1_565
S3 Ce2 Ce2 132.16(3) 5_556 1_565
S1 Ce2 Ce2 90.0 . 1_565
S2 Ce2 Ce2 48.81(3) 5_566 1_565
S2 Ce2 Ce2 131.19(3) 5_556 1_565
Er1 Ce2 Ce2 90.0 . 1_565
Ce2 Ce2 Ce2 180.0 1_545 1_565
S6 Ce2 Ce3 48.27(6) 6_566 2_455
S7 Ce2 Ce3 112.52(5) . 2_455
S7 Ce2 Ce3 112.52(5) 1_565 2_455
S3 Ce2 Ce3 100.04(5) 5_566 2_455
S3 Ce2 Ce3 100.04(5) 5_556 2_455
S1 Ce2 Ce3 165.29(5) . 2_455
S2 Ce2 Ce3 43.55(3) 5_566 2_455
S2 Ce2 Ce3 43.55(3) 5_556 2_455
Er1 Ce2 Ce3 120.078(16) . 2_455
Ce2 Ce2 Ce3 90.0 1_545 2_455
Ce2 Ce2 Ce3 90.0 1_565 2_455
S2 Ce3 S2 87.94(7) 6_546 6_556
S2 Ce3 S4 148.15(7) 6_546 1_565
S2 Ce3 S4 85.32(5) 6_556 1_565
S2 Ce3 S4 85.32(5) 6_546 .
S2 Ce3 S4 148.15(7) 6_556 .
S4 Ce3 S4 84.21(7) 1_565 .
S2 Ce3 S5 142.93(7) 6_546 5
S2 Ce3 S5 82.80(5) 6_556 5
S4 Ce3 S5 66.76(6) 1_565 5
S4 Ce3 S5 119.80(7) . 5
S2 Ce3 S5 82.80(5) 6_546 5_545
S2 Ce3 S5 142.93(7) 6_556 5_545
S4 Ce3 S5 119.80(7) 1_565 5_545
S4 Ce3 S5 66.76(6) . 5_545
S5 Ce3 S5 83.35(7) 5 5_545
S2 Ce3 S8 75.49(6) 6_546 6_556
S2 Ce3 S8 75.49(6) 6_556 6_556
S4 Ce3 S8 72.68(6) 1_565 6_556
S4 Ce3 S8 72.68(6) . 6_556
S5 Ce3 S8 135.15(4) 5 6_556
S5 Ce3 S8 135.15(4) 5_545 6_556
S2 Ce3 S6 69.24(6) 6_546 5_545
S2 Ce3 S6 69.24(6) 6_556 5_545
S4 Ce3 S6 135.35(4) 1_565 5_545
S4 Ce3 S6 135.36(4) . 5_545
S5 Ce3 S6 73.91(6) 5 5_545
S5 Ce3 S6 73.91(6) 5_545 5_545
S8 Ce3 S6 130.13(7) 6_556 5_545
S2 Ce3 Er2 130.70(4) 6_546 .
S2 Ce3 Er2 130.70(4) 6_556 .
S4 Ce3 Er2 45.45(4) 1_565 .
S4 Ce3 Er2 45.45(4) . .
S5 Ce3 Er2 79.82(5) 5 .
S5 Ce3 Er2 79.82(5) 5_545 .
S8 Ce3 Er2 85.34(5) 6_556 .
S6 Ce3 Er2 144.53(5) 5_545 .
S2 Ce3 Ce3 133.97(3) 6_546 1_565
S2 Ce3 Ce3 46.03(3) 6_556 1_565
S4 Ce3 Ce3 47.90(3) 1_565 1_565
S4 Ce3 Ce3 132.10(3) . 1_565
S5 Ce3 Ce3 48.33(3) 5 1_565
S5 Ce3 Ce3 131.67(3) 5_545 1_565
S8 Ce3 Ce3 90.0 6_556 1_565
S6 Ce3 Ce3 90.0 5_545 1_565
Er2 Ce3 Ce3 90.0 . 1_565
S2 Ce3 Ce3 46.03(3) 6_546 1_545
S2 Ce3 Ce3 133.97(3) 6_556 1_545
S4 Ce3 Ce3 132.10(3) 1_565 1_545
S4 Ce3 Ce3 47.90(3) . 1_545
S5 Ce3 Ce3 131.67(3) 5 1_545
S5 Ce3 Ce3 48.33(3) 5_545 1_545
S8 Ce3 Ce3 90.0 6_556 1_545
S6 Ce3 Ce3 90.0 5_545 1_545
Er2 Ce3 Ce3 90.0 . 1_545
Ce3 Ce3 Ce3 180.0 1_565 1_545
S2 Ce3 Ce2 46.59(4) 6_546 2_454
S2 Ce3 Ce2 46.59(4) 6_556 2_454
S4 Ce3 Ce2 131.49(4) 1_565 2_454
S4 Ce3 Ce2 131.49(4) . 2_454
S5 Ce3 Ce2 105.86(5) 5 2_454
S5 Ce3 Ce2 105.86(5) 5_545 2_454
S8 Ce3 Ce2 86.89(5) 6_556 2_454
S6 Ce3 Ce2 43.23(5) 5_545 2_454
Er2 Ce3 Ce2 172.235(19) . 2_454
Ce3 Ce3 Ce2 90.0 1_565 2_454
Ce3 Ce3 Ce2 90.0 1_545 2_454
S2 Er1 S3 118.90(6) . 5_556
S2 Er1 S3 118.90(6) . 5_566
S3 Er1 S3 91.94(7) 5_556 5_566
S2 Er1 S1 157.86(8) . .
S3 Er1 S1 74.97(6) 5_556 .
S3 Er1 S1 74.97(6) 5_566 .
S2 Er1 S8 81.25(6) . 1_565
S3 Er1 S8 158.02(7) 5_556 1_565
S3 Er1 S8 84.68(5) 5_566 1_565
S1 Er1 S8 83.19(6) . 1_565
S2 Er1 S8 81.25(6) . .
S3 Er1 S8 84.68(5) 5_556 .
S3 Er1 S8 158.02(7) 5_566 .
S1 Er1 S8 83.19(6) . .
S8 Er1 S8 90.36(7) 1_565 .
S2 Er1 S3 67.98(7) . .
S3 Er1 S3 73.62(7) 5_556 .
S3 Er1 S3 73.62(7) 5_566 .
S1 Er1 S3 134.16(7) . .
S8 Er1 S3 125.53(5) 1_565 .
S8 Er1 S3 125.53(5) . .
S2 Er1 Ce2 152.96(5) . .
S3 Er1 Ce2 48.89(4) 5_556 .
S3 Er1 Ce2 48.89(4) 5_566 .
S1 Er1 Ce2 49.18(5) . .
S8 Er1 Ce2 116.64(5) 1_565 .
S8 Er1 Ce2 116.64(5) . .
S3 Er1 Ce2 84.98(5) . .
S2 Er1 Ce1 96.21(5) . .
S3 Er1 Ce1 116.38(5) 5_556 .
S3 Er1 Ce1 116.38(5) 5_566 .
S1 Er1 Ce1 61.65(5) . .
S8 Er1 Ce1 48.10(4) 1_565 .
S8 Er1 Ce1 48.10(4) . .
S3 Er1 Ce1 164.19(5) . .
Ce2 Er1 Ce1 110.831(15) . .
S2 Er1 Ce1 94.43(4) . 1_545
S3 Er1 Ce1 79.23(4) 5_556 1_545
S3 Er1 Ce1 145.17(5) 5_566 1_545
S1 Er1 Ce1 70.20(4) . 1_545
S8 Er1 Ce1 91.19(4) 1_565 1_545
S8 Er1 Ce1 13.23(5) . 1_545
S3 Er1 Ce1 133.340(15) . 1_545
Ce2 Er1 Ce1 104.694(11) . 1_545
Ce1 Er1 Ce1 44.495(5) . 1_545
S2 Er1 Ce1 94.43(4) . 1_565
S3 Er1 Ce1 145.17(5) 5_556 1_565
S3 Er1 Ce1 79.23(4) 5_566 1_565
S1 Er1 Ce1 70.20(4) . 1_565
S8 Er1 Ce1 13.23(5) 1_565 1_565
S8 Er1 Ce1 91.19(4) . 1_565
S3 Er1 Ce1 133.340(15) . 1_565
Ce2 Er1 Ce1 104.694(10) . 1_565
Ce1 Er1 Ce1 44.495(5) . 1_565
Ce1 Er1 Ce1 88.991(11) 1_545 1_565
S1 Er2 S1 98.02(8) 1_545 .
S1 Er2 S7 88.25(7) 1_545 .
S1 Er2 S7 88.25(7) . .
S1 Er2 S9 84.71(7) 1_545 .
S1 Er2 S9 84.71(7) . .
S7 Er2 S9 169.25(8) . .
S1 Er2 S4 85.45(5) 1_545 .
S1 Er2 S4 170.11(8) . .
S7 Er2 S4 82.58(6) . .
S9 Er2 S4 104.89(6) . .
S1 Er2 S4 170.11(8) 1_545 1_565
S1 Er2 S4 85.45(5) . 1_565
S7 Er2 S4 82.58(6) . 1_565
S9 Er2 S4 104.89(6) . 1_565
S4 Er2 S4 89.68(8) . 1_565
S1 Er2 Ce3 130.53(4) 1_545 .
S1 Er2 Ce3 130.53(4) . .
S7 Er2 Ce3 100.49(5) . .
S9 Er2 Ce3 90.26(5) . .
S4 Er2 Ce3 48.54(4) . .
S4 Er2 Ce3 48.54(4) 1_565 .
S1 Er2 Ce1 87.85(5) 1_545 6_546
S1 Er2 Ce1 129.37(6) . 6_546
S7 Er2 Ce1 41.46(4) . 6_546
S9 Er2 Ce1 145.86(3) . 6_546
S4 Er2 Ce1 41.20(5) . 6_546
S4 Er2 Ce1 82.83(5) 1_565 6_546
Ce3 Er2 Ce1 69.778(13) . 6_546
S1 Er2 Ce1 129.37(6) 1_545 6_556
S1 Er2 Ce1 87.85(5) . 6_556
S7 Er2 Ce1 41.46(4) . 6_556
S9 Er2 Ce1 145.86(3) . 6_556
S4 Er2 Ce1 82.83(5) . 6_556
S4 Er2 Ce1 41.20(5) 1_565 6_556
Ce3 Er2 Ce1 69.778(13) . 6_556
Ce1 Er2 Ce1 52.849(9) 6_546 6_556
S1 Er2 Ce1 50.99(6) 1_545 1_545
S1 Er2 Ce1 90.53(5) . 1_545
S7 Er2 Ce1 138.60(4) . 1_545
S9 Er2 Ce1 33.72(3) . 1_545
S4 Er2 Ce1 98.80(5) . 1_545
S4 Er2 Ce1 138.55(5) 1_565 1_545
Ce3 Er2 Ce1 111.295(14) . 1_545
Ce1 Er2 Ce1 128.543(4) 6_546 1_545
Ce1 Er2 Ce1 178.372(10) 6_556 1_545
S1 Er2 Ce1 90.53(5) 1_545 .
S1 Er2 Ce1 50.99(6) . .
S7 Er2 Ce1 138.60(4) . .
S9 Er2 Ce1 33.72(3) . .
S4 Er2 Ce1 138.55(5) . .
S4 Er2 Ce1 98.80(5) 1_565 .
Ce3 Er2 Ce1 111.295(14) . .
Ce1 Er2 Ce1 178.372(10) 6_546 .
Ce1 Er2 Ce1 128.543(3) 6_556 .
Ce1 Er2 Ce1 50.049(8) 1_545 .
S6 Er3 S6 98.83(8) 1_565 .
S6 Er3 S9 92.45(7) 1_565 .
S6 Er3 S9 92.45(7) . .
S6 Er3 S5 86.48(7) 1_565 .
S6 Er3 S5 86.48(7) . .
S9 Er3 S5 178.35(8) . .
S6 Er3 S5 171.94(8) 1_565 5_545
S6 Er3 S5 84.73(6) . 5_545
S9 Er3 S5 94.63(7) . 5_545
S5 Er3 S5 86.53(7) . 5_545
S6 Er3 S5 84.73(6) 1_565 5
S6 Er3 S5 171.94(8) . 5
S9 Er3 S5 94.63(7) . 5
S5 Er3 S5 86.53(7) . 5
S5 Er3 S5 90.85(7) 5_545 5
S6 Er3 Ce1 96.43(6) 1_565 1_545
S6 Er3 Ce1 56.62(6) . 1_545
S9 Er3 Ce1 35.84(4) . 1_545
S5 Er3 Ce1 143.04(4) . 1_545
S5 Er3 Ce1 91.56(5) 5_545 1_545
S5 Er3 Ce1 130.43(5) 5 1_545
S6 Er3 Ce1 56.61(6) 1_565 .
S6 Er3 Ce1 96.43(6) . .
S9 Er3 Ce1 35.84(4) . .
S5 Er3 Ce1 143.04(4) . .
S5 Er3 Ce1 130.43(5) 5_545 .
S5 Er3 Ce1 91.56(5) 5 .
Ce1 Er3 Ce1 51.708(9) 1_545 .
Er2 S1 Er2 98.02(8) . 1_565
Er2 S1 Er1 130.72(4) . .
Er2 S1 Er1 130.72(4) 1_565 .
Er2 S1 Ce2 96.79(7) . .
Er2 S1 Ce2 96.79(7) 1_565 .
Er1 S1 Ce2 85.61(7) . .
Er2 S1 Ce1 95.07(6) . .
Er2 S1 Ce1 95.08(6) 1_565 .
Er1 S1 Ce1 76.25(6) . .
Ce2 S1 Ce1 161.86(8) . .
Er2 S1 Ce1 61.09(5) . 6_556
Er2 S1 Ce1 61.08(5) 1_565 6_556
Er1 S1 Ce1 143.49(8) . 6_556
Ce2 S1 Ce1 57.88(4) . 6_556
Ce1 S1 Ce1 140.26(6) . 6_556
Er1 S2 Ce3 104.46(7) . 6_666
Er1 S2 Ce3 104.46(7) . 6_656
Ce3 S2 Ce3 87.94(7) 6_666 6_656
Er1 S2 Ce2 99.43(6) . 5_566
Ce3 S2 Ce2 89.86(2) 6_666 5_566
Ce3 S2 Ce2 155.80(9) 6_656 5_566
Er1 S2 Ce2 99.43(6) . 5_556
Ce3 S2 Ce2 155.80(9) 6_666 5_556
Ce3 S2 Ce2 89.86(2) 6_656 5_556
Ce2 S2 Ce2 82.38(6) 5_566 5_556
Er1 S2 Ce1 51.84(4) . .
Ce3 S2 Ce1 67.88(5) 6_666 .
Ce3 S2 Ce1 67.88(5) 6_656 .
Ce2 S2 Ce1 132.75(4) 5_566 .
Ce2 S2 Ce1 132.75(4) 5_556 .
Er1 S3 Er1 91.93(7) 5_556 5_566
Er1 S3 Er1 106.38(7) 5_556 .
Er1 S3 Er1 106.38(7) 5_566 .
Er1 S3 Ce2 154.50(10) 5_556 5_566
Er1 S3 Ce2 86.42(2) 5_566 5_566
Er1 S3 Ce2 98.46(6) . 5_566
Er1 S3 Ce2 86.42(2) 5_556 5_556
Er1 S3 Ce2 154.50(10) 5_566 5_556
Er1 S3 Ce2 98.46(6) . 5_556
Ce2 S3 Ce2 84.31(6) 5_566 5_556
Er2 S4 Er2 89.68(8) 1_545 .
Er2 S4 Ce3 151.15(10) 1_545 .
Er2 S4 Ce3 86.01(3) . .
Er2 S4 Ce3 86.01(3) 1_545 1_545
Er2 S4 Ce3 151.15(10) . 1_545
Ce3 S4 Ce3 84.21(7) . 1_545
Er2 S4 Ce1 100.43(7) 1_545 6_546
Er2 S4 Ce1 100.44(7) . 6_546
Ce3 S4 Ce1 108.40(7) . 6_546
Ce3 S4 Ce1 108.40(7) 1_545 6_546
Er2 S4 Ce1 62.96(3) 1_545 6_536
Er2 S4 Ce1 132.25(7) . 6_536
Ce3 S4 Ce1 136.51(7) . 6_536
Ce3 S4 Ce1 69.76(3) 1_545 6_536
Ce1 S4 Ce1 53.04(2) 6_546 6_536
Er2 S4 Ce1 132.25(7) 1_545 6_556
Er2 S4 Ce1 62.97(3) . 6_556
Ce3 S4 Ce1 69.76(3) . 6_556
Ce3 S4 Ce1 136.51(7) 1_545 6_556
Ce1 S4 Ce1 53.04(2) 6_546 6_556
Ce1 S4 Ce1 106.08(5) 6_536 6_556
Er3 S5 Er3 93.47(7) . 5_545
Er3 S5 Er3 93.47(7) . 5
Er3 S5 Er3 90.85(7) 5_545 5
Er3 S5 Ce3 99.56(7) . 5
Er3 S5 Ce3 166.60(10) 5_545 5
Er3 S5 Ce3 91.462(17) 5 5
Er3 S5 Ce3 99.56(7) . 5_545
Er3 S5 Ce3 91.462(16) 5_545 5_545
Er3 S5 Ce3 166.60(10) 5 5_545
Ce3 S5 Ce3 83.35(7) 5 5_545
Er3 S6 Er3 98.82(8) . 1_545
Er3 S6 Ce2 129.37(5) . 6_646
Er3 S6 Ce2 129.37(5) 1_545 6_646
Er3 S6 Ce3 99.28(7) . 5_545
Er3 S6 Ce3 99.28(7) 1_545 5_545
Ce2 S6 Ce3 88.50(7) 6_646 5_545
Er3 S6 Ce1 88.35(7) . 1_545
Er3 S6 Ce1 88.36(7) 1_545 1_545
Ce2 S6 Ce1 79.68(6) 6_646 1_545
Ce3 S6 Ce1 168.18(8) 5_545 1_545
Er2 S7 Ce2 96.60(6) . 1_545
Er2 S7 Ce2 96.60(6) . .
Ce2 S7 Ce2 85.47(7) 1_545 .
Er2 S7 Ce1 102.44(6) . 6_546
Ce2 S7 Ce1 93.12(2) 1_545 6_546
Ce2 S7 Ce1 160.94(9) . 6_546
Er2 S7 Ce1 102.44(6) . 6_556
Ce2 S7 Ce1 160.94(9) 1_545 6_556
Ce2 S7 Ce1 93.12(2) . 6_556
Ce1 S7 Ce1 82.04(6) 6_546 6_556
Er1 S8 Er1 90.36(7) 1_545 .
Er1 S8 Ce3 98.79(6) 1_545 6_656
Er1 S8 Ce3 98.79(6) . 6_656
Er1 S8 Ce1 88.09(2) 1_545 1_545
Er1 S8 Ce1 154.49(9) . 1_545
Ce3 S8 Ce1 106.61(6) 6_656 1_545
Er1 S8 Ce1 154.49(9) 1_545 .
Er1 S8 Ce1 88.09(2) . .
Ce3 S8 Ce1 106.61(6) 6_656 .
Ce1 S8 Ce1 82.54(6) 1_545 .
Er3 S9 Er2 114.63(9) . .
Er3 S9 Ce1 111.32(7) . 1_545
Er2 S9 Ce1 114.44(7) . 1_545
Er3 S9 Ce1 111.32(7) . .
Er2 S9 Ce1 114.44(7) . .
Ce1 S9 Ce1 87.86(7) 1_545 .

loop_
_geom_bond_atom_site_label_1
_geom_bond_atom_site_label_2
_geom_bond_distance
_geom_bond_site_symmetry_2
Ce1 S9 2.8616(19) .
Ce1 S9 2.8616(19) 1_565
Ce1 S4 2.988(3) 6_666
Ce1 S8 3.0096(19) .
Ce1 S8 3.0096(19) 1_565
Ce1 S7 3.0248(19) 6_666
Ce1 S7 3.0248(19) 6_656
Ce1 S1 3.661(3) .
Ce1 S6 3.803(3) 1_565
Ce1 Ce1 3.9705(2) 1_545
Ce1 Ce1 3.97050(19) 1_565
Ce1 Er1 4.0411(8) .
Ce1 Ce2 4.3212(8) 6_656
Ce1 Er2 4.4609(7) 6_666
Ce1 Er2 4.4609(7) 6_656
Ce1 Er3 4.5525(7) .
Ce2 S6 2.844(3) 6_566
Ce2 S7 2.9256(18) .
Ce2 S7 2.9256(18) 1_565
Ce2 S3 2.9580(19) 5_566
Ce2 S3 2.9580(18) 5_556
Ce2 S1 2.974(3) .
Ce2 S2 3.0145(18) 5_566
Ce2 S2 3.0145(18) 5_556
Ce2 Er1 3.9184(7) .
Ce2 Ce2 3.9705(2) 1_545
Ce2 Ce2 3.9705(2) 1_565
Ce2 Ce3 4.1499(8) 2_455
Ce3 S2 2.8593(18) 6_546
Ce3 S2 2.8593(18) 6_556
Ce3 S4 2.9610(19) 1_565
Ce3 S4 2.9610(19) .
Ce3 S5 2.9858(19) 5
Ce3 S5 2.9858(19) 5_545
Ce3 S8 3.008(2) 6_556
Ce3 S6 3.098(3) 5_545
Ce3 Er2 3.9413(8) .
Ce3 Ce3 3.9705(2) 1_565
Ce3 Ce3 3.97050(19) 1_545
Ce3 Ce2 4.1499(8) 2_454
Er1 S2 2.720(2) .
Er1 S3 2.7613(17) 5_556
Er1 S3 2.7613(17) 5_566
Er1 S1 2.789(2) .
Er1 S8 2.7988(18) 1_565
Er1 S8 2.7988(18) .
Er1 S3 2.822(2) .
Er1 Ce1 5.6652(6) 1_545
Er1 Ce1 5.6652(6) 1_565
Er2 S1 2.6300(16) 1_545
Er2 S1 2.6300(16) .
Er2 S7 2.691(2) .
Er2 S9 2.720(3) .
Er2 S4 2.8155(19) .
Er2 S4 2.8155(19) 1_565
Er2 Ce1 4.4611(7) 6_546
Er2 Ce1 4.4611(7) 6_556
Er2 Ce1 4.6931(7) 1_545
Er3 S6 2.6142(16) 1_565
Er3 S6 2.6142(16) .
Er3 S9 2.650(3) .
Er3 S5 2.725(3) .
Er3 S5 2.7869(18) 5_545
Er3 S5 2.7869(18) 5
Er3 Ce1 4.5525(7) 1_545
S1 Er2 2.6300(16) 1_565
S1 Ce1 5.093(3) 6_556
S2 Ce3 2.8593(18) 6_666
S2 Ce3 2.8593(18) 6_656
S2 Ce2 3.0145(18) 5_566
S2 Ce2 3.0145(18) 5_556
S3 Er1 2.7614(17) 5_556
S3 Er1 2.7614(17) 5_566
S3 Ce2 2.9579(18) 5_566
S3 Ce2 2.9579(18) 5_556
S4 Er2 2.8155(19) 1_545
S4 Ce3 2.9610(19) 1_545
S4 Ce1 2.988(3) 6_546
S4 Ce1 4.9691(16) 6_536
S4 Ce1 4.9691(16) 6_556
S5 Er3 2.7869(18) 5_545
S5 Er3 2.7869(18) 5
S5 Ce3 2.9858(19) 5
S5 Ce3 2.9858(19) 5_545
S6 Er3 2.6142(16) 1_545
S6 Ce2 2.844(3) 6_646
S6 Ce3 3.098(3) 5_545
S6 Ce1 3.803(3) 1_545
S7 Ce2 2.9256(18) 1_545
S7 Ce1 3.0249(19) 6_546
S7 Ce1 3.0249(19) 6_556
S8 Er1 2.7988(18) 1_545
S8 Ce3 3.008(2) 6_656
S8 Ce1 3.0096(19) 1_545
S9 Ce1 2.8616(19) 1_545
